data_7020075
loop_
_publ_author_name
'McAnaw, Amelia'
'Elena Lopez, Maria'
'Scott, Greig'
'Ellis, David'
'McKay, David'
'Rosair, Georgina M.'
'Welch, Alan J.'

_publ_section_title
;
 Untethered 4,1,2-MC(2)B(10) supraicosahedral metallacarboranes, their
 C,C'-dimethyl 4,1,6-, 4,1,8- and 4,1,12-MC(2)B(10) analogues, and DFT
 study of the (4,)1,2- to (4,)1,6-isomerisations of C(2)B(11) carboranes
 and MC(2)B(10) metallacarboranes.
;
_journal_issue 36
_journal_name_full 'Dalton transactions (Cambridge, England : 2003)'
_journal_page_first 10957
_journal_page_last 10969
_journal_paper_doi 10.1039/c2dt31283b
_journal_volume 41
_journal_year 2012
_chemical_formula_sum 'C9 H21 B10 Co'
_chemical_formula_weight 296.29
_chemical_name_systematic
;

?

;
_space_group_IT_number 2
_symmetry_cell_setting triclinic
_symmetry_space_group_name_Hall '-P 1'
_symmetry_space_group_name_H-M 'P -1'
_atom_sites_solution_hydrogens geom
_atom_sites_solution_primary direct
_atom_sites_solution_secondary difmap
_audit_creation_method SHELXL-97
_cell_angle_alpha 73.643(7)
_cell_angle_beta 77.594(7)
_cell_angle_gamma 61.496(6)
_cell_formula_units_Z 2
_cell_length_a 8.6343(13)
_cell_length_b 8.7434(13)
_cell_length_c 11.5125(17)
_cell_measurement_reflns_used 7070
_cell_measurement_temperature 100(2)
_cell_measurement_theta_max 30.8305
_cell_measurement_theta_min 2.7105
_cell_volume 729.51(19)
_computing_cell_refinement 'Bruker SMART'
_computing_data_collection 'Bruker SMART'
_computing_data_reduction 'Bruker SAINT'
_computing_molecular_graphics 'Bruker SHELXTL'
_computing_publication_material 'Bruker SHELXTL'
_computing_structure_refinement 'SHELXL-97 (Sheldrick, 1997)'
_computing_structure_solution 'SHELXS-97 (Sheldrick, 1990)'
_diffrn_ambient_temperature 100(2)
_diffrn_measured_fraction_theta_full 0.951
_diffrn_measured_fraction_theta_max 0.851
_diffrn_measurement_device_type 'CCD area detector'
_diffrn_measurement_method 'phi and omega scans'
_diffrn_radiation_monochromator graphite
_diffrn_radiation_source 'fine-focus sealed tube'
_diffrn_radiation_type MoK\a
_diffrn_radiation_wavelength 0.71073
_diffrn_reflns_av_R_equivalents 0.0410
_diffrn_reflns_av_sigmaI/netI 0.0490
_diffrn_reflns_limit_h_max 12
_diffrn_reflns_limit_h_min -12
_diffrn_reflns_limit_k_max 12
_diffrn_reflns_limit_k_min -12
_diffrn_reflns_limit_l_max 17
_diffrn_reflns_limit_l_min -17
_diffrn_reflns_number 16586
_diffrn_reflns_theta_full 25.00
_diffrn_reflns_theta_max 32.23
_diffrn_reflns_theta_min 2.70
_exptl_absorpt_coefficient_mu 1.149
_exptl_absorpt_correction_T_max 0.9137
_exptl_absorpt_correction_T_min 0.7260
_exptl_absorpt_correction_type multi-scan
_exptl_absorpt_process_details 'SADABS, Bruker (2004)'
_exptl_crystal_colour red
_exptl_crystal_density_diffrn 1.349
_exptl_crystal_density_method 'not measured'
_exptl_crystal_description PLATE
_exptl_crystal_F_000 304
_exptl_crystal_size_max 0.60
_exptl_crystal_size_mid 0.25
_exptl_crystal_size_min 0.08
_refine_diff_density_max 0.444
_refine_diff_density_min -0.494
_refine_diff_density_rms 0.079
_refine_ls_extinction_method none
_refine_ls_goodness_of_fit_ref 1.051
_refine_ls_hydrogen_treatment mixed
_refine_ls_matrix_type full
_refine_ls_number_parameters 214
_refine_ls_number_reflns 4393
_refine_ls_number_restraints 0
_refine_ls_restrained_S_all 1.051
_refine_ls_R_factor_all 0.0513
_refine_ls_R_factor_gt 0.0343
_refine_ls_shift/su_max 0.001
_refine_ls_shift/su_mean 0.000
_refine_ls_structure_factor_coef Fsqd
_refine_ls_weighting_details 'calc w=1/[\s^2^(Fo^2^)+(0.0244P)^2^+0.3557P] where P=(Fo^2^+2Fc^2^)/3'
_refine_ls_weighting_scheme calc
_refine_ls_wR_factor_gt 0.0682
_refine_ls_wR_factor_ref 0.0743
_reflns_number_gt 3566
_reflns_number_total 4393
_reflns_threshold_expression >2sigma(I)
_cod_data_source_file c2dt31283b.txt
_cod_data_source_block x82306_0m
_cod_depositor_comments
;
The following automatic conversions were performed:

'_symmetry_cell_setting' value 'Triclinic' changed to 'triclinic'
according to /home/saulius/struct/CIF-dictionaries/cif_core.dic
dictionary named 'cif_core.dic' version 2.4.1 from 2010-06-29.

Automatic conversion script
Id: cif_fix_values 1891 2012-01-12 08:04:46Z andrius 
;
_cod_original_sg_symbol_H-M P-1
_cod_database_code 7020075

loop_
_symmetry_equiv_pos_as_xyz
'x, y, z'
'-x, -y, -z'

loop_
_atom_site_label
_atom_site_type_symbol
_atom_site_fract_x
_atom_site_fract_y
_atom_site_fract_z
_atom_site_U_iso_or_equiv
_atom_site_adp_type
_atom_site_occupancy
_atom_site_symmetry_multiplicity
_atom_site_calc_flag
_atom_site_refinement_flags
Co4 Co 0.16864(3) 0.11960(3) 0.19891(2) 0.01204(7) Uani 1 1 d .
B2 B 0.2189(3) 0.0944(2) 0.38234(17) 0.0159(4) Uani 1 1 d .
H2 H 0.167(2) 0.030(2) 0.4679(17) 0.019 Uiso 1 1 d .
B3 B 0.4502(2) 0.0691(2) 0.17889(18) 0.0166(4) Uani 1 1 d .
H3 H 0.562(3) -0.021(3) 0.1295(17) 0.020 Uiso 1 1 d .
B5 B 0.4368(3) 0.1407(3) 0.33155(18) 0.0180(4) Uani 1 1 d .
H5 H 0.544(3) 0.075(3) 0.3864(17) 0.022 Uiso 1 1 d .
B7 B 0.2999(2) 0.2805(2) 0.09319(17) 0.0151(3) Uani 1 1 d .
H7 H 0.324(2) 0.291(2) -0.0069(17) 0.018 Uiso 1 1 d .
B8 B 0.4579(3) 0.2722(3) 0.17327(18) 0.0172(4) Uani 1 1 d .
H8 H 0.582(3) 0.274(2) 0.1275(17) 0.021 Uiso 1 1 d .
B9 B 0.2147(3) 0.2950(3) 0.40049(17) 0.0186(4) Uani 1 1 d .
H9 H 0.180(3) 0.310(3) 0.4949(17) 0.022 Uiso 1 1 d .
B10 B 0.0871(2) 0.3965(2) 0.17038(17) 0.0148(3) Uani 1 1 d .
H10 H -0.033(2) 0.481(2) 0.1256(16) 0.018 Uiso 1 1 d .
B11 B 0.3480(3) 0.3789(3) 0.29474(18) 0.0193(4) Uani 1 1 d .
H11 H 0.412(3) 0.437(3) 0.3309(17) 0.023 Uiso 1 1 d .
B12 B 0.1149(3) 0.4782(2) 0.28664(18) 0.0177(4) Uani 1 1 d .
H12 H 0.016(3) 0.601(3) 0.3092(17) 0.021 Uiso 1 1 d .
B13 B 0.2574(3) 0.4643(2) 0.15099(18) 0.0170(4) Uani 1 1 d .
H13 H 0.254(3) 0.585(3) 0.0898(17) 0.021(5) Uiso 1 1 d .
C1 C 0.3772(2) -0.0119(2) 0.30176(15) 0.0155(3) Uani 1 1 d .
C11 C 0.4791(2) -0.2113(2) 0.34851(17) 0.0240(4) Uani 1 1 d .
H11A H 0.5841 -0.2360 0.3841 0.036 Uiso 1 1 calc R
H11B H 0.5156 -0.2727 0.2809 0.036 Uiso 1 1 calc R
H11C H 0.4031 -0.2538 0.4106 0.036 Uiso 1 1 calc R
C6 C 0.0648(2) 0.3051(2) 0.32092(14) 0.0147(3) Uani 1 1 d .
C61 C -0.1209(2) 0.3452(2) 0.38461(17) 0.0216(4) Uani 1 1 d .
H61A H -0.1546 0.4315 0.4353 0.032 Uiso 1 1 calc R
H61B H -0.1218 0.2351 0.4358 0.032 Uiso 1 1 calc R
H61C H -0.2053 0.3946 0.3236 0.032 Uiso 1 1 calc R
C41 C 0.2186(2) -0.0562(2) 0.09516(16) 0.0205(4) Uani 1 1 d .
H41 H 0.3367 -0.1294 0.0554 0.025 Uiso 1 1 calc R
C42 C 0.1429(3) -0.1089(2) 0.21278(17) 0.0230(4) Uani 1 1 d .
H42 H 0.2001 -0.2246 0.2711 0.028 Uiso 1 1 calc R
C43 C -0.0249(2) 0.0304(3) 0.23338(17) 0.0247(4) Uani 1 1 d .
H43 H -0.1079 0.0319 0.3089 0.030 Uiso 1 1 calc R
C44 C -0.0542(2) 0.1698(2) 0.12911(17) 0.0237(4) Uani 1 1 d .
H44 H -0.1629 0.2861 0.1176 0.028 Uiso 1 1 calc R
C45 C 0.0948(2) 0.1155(2) 0.04320(16) 0.0212(4) Uani 1 1 d .
H45 H 0.1096 0.1858 -0.0399 0.025 Uiso 1 1 calc R

loop_
_atom_site_aniso_label
_atom_site_aniso_U_11
_atom_site_aniso_U_22
_atom_site_aniso_U_33
_atom_site_aniso_U_23
_atom_site_aniso_U_13
_atom_site_aniso_U_12
Co4 0.01135(11) 0.00907(10) 0.01607(11) -0.00395(8) -0.00122(8) -0.00415(8)
B2 0.0180(9) 0.0122(8) 0.0165(9) -0.0015(7) -0.0020(7) -0.0066(7)
B3 0.0134(9) 0.0140(8) 0.0208(9) -0.0062(8) -0.0015(7) -0.0034(7)
B5 0.0169(9) 0.0180(9) 0.0194(9) -0.0037(8) -0.0044(8) -0.0072(8)
B7 0.0154(9) 0.0135(8) 0.0157(8) -0.0033(7) -0.0013(7) -0.0060(7)
B8 0.0155(9) 0.0181(9) 0.0204(9) -0.0038(8) -0.0012(7) -0.0097(8)
B9 0.0237(10) 0.0176(9) 0.0173(9) -0.0063(8) -0.0017(8) -0.0102(8)
B10 0.0145(9) 0.0093(8) 0.0194(9) -0.0024(7) -0.0026(7) -0.0043(7)
B11 0.0223(10) 0.0187(9) 0.0215(9) -0.0062(8) -0.0024(8) -0.0116(8)
B12 0.0202(9) 0.0111(8) 0.0223(9) -0.0060(7) 0.0001(8) -0.0071(8)
B13 0.0194(9) 0.0126(8) 0.0198(9) -0.0026(7) -0.0013(8) -0.0085(8)
C1 0.0141(8) 0.0108(7) 0.0204(8) -0.0033(6) -0.0058(7) -0.0029(6)
C11 0.0218(9) 0.0128(8) 0.0313(10) -0.0017(7) -0.0077(8) -0.0023(7)
C6 0.0148(8) 0.0106(7) 0.0169(7) -0.0037(6) 0.0002(6) -0.0045(6)
C61 0.0175(8) 0.0146(8) 0.0284(9) -0.0068(7) 0.0051(7) -0.0054(7)
C41 0.0240(9) 0.0196(8) 0.0249(9) -0.0133(7) 0.0006(7) -0.0117(7)
C42 0.0325(10) 0.0172(8) 0.0275(9) -0.0035(7) -0.0060(8) -0.0169(8)
C43 0.0248(9) 0.0350(10) 0.0271(9) -0.0119(8) 0.0042(8) -0.0232(9)
C44 0.0169(8) 0.0242(9) 0.0358(10) -0.0090(8) -0.0074(8) -0.0103(7)
C45 0.0272(9) 0.0237(9) 0.0218(8) -0.0052(7) -0.0082(7) -0.0159(8)

loop_
_atom_type_symbol
_atom_type_description
_atom_type_scat_dispersion_real
_atom_type_scat_dispersion_imag
_atom_type_scat_source
C C 0.0033 0.0016 'International Tables Vol C Tables 4.2.6.8 and 6.1.1.4'
H H 0.0000 0.0000 'International Tables Vol C Tables 4.2.6.8 and 6.1.1.4'
B B 0.0013 0.0007 'International Tables Vol C Tables 4.2.6.8 and 6.1.1.4'
Co Co 0.3494 0.9721 'International Tables Vol C Tables 4.2.6.8 and 6.1.1.4'

loop_
_geom_angle_atom_site_label_1
_geom_angle_atom_site_label_2
_geom_angle_atom_site_label_3
_geom_angle
C1 Co4 C41 102.62(7)
C1 Co4 C45 140.32(7)
C41 Co4 C45 40.47(7)
C1 Co4 C44 158.58(7)
C41 Co4 C44 67.83(7)
C45 Co4 C44 40.38(7)
C1 Co4 C42 93.02(7)
C41 Co4 C42 40.54(7)
C45 Co4 C42 67.65(7)
C44 Co4 C42 67.06(7)
C1 Co4 C43 119.01(7)
C41 Co4 C43 67.51(7)
C45 Co4 C43 67.53(7)
C44 Co4 C43 40.03(7)
C42 Co4 C43 39.47(7)
C1 Co4 B10 108.47(7)
C41 Co4 B10 136.63(7)
C45 Co4 B10 98.99(7)
C44 Co4 B10 90.28(7)
C42 Co4 B10 156.70(7)
C43 Co4 B10 118.54(8)
C1 Co4 B7 86.75(7)
C41 Co4 B7 104.55(7)
C45 Co4 B7 90.07(7)
C44 Co4 B7 113.89(7)
C42 Co4 B7 144.06(7)
C43 Co4 B7 153.85(7)
B10 Co4 B7 49.47(7)
C1 Co4 B2 42.25(7)
C41 Co4 B2 134.62(7)
C45 Co4 B2 168.90(7)
C44 Co4 B2 131.79(7)
C42 Co4 B2 102.73(7)
C43 Co4 B2 101.59(7)
B10 Co4 B2 88.09(7)
B7 Co4 B2 101.02(7)
C1 Co4 C6 83.91(6)
C41 Co4 C6 168.55(6)
C45 Co4 C6 135.21(7)
C44 Co4 C6 102.77(7)
C42 Co4 C6 130.71(7)
C43 Co4 C6 101.12(7)
B10 Co4 C6 46.64(7)
B7 Co4 C6 85.05(6)
B2 Co4 C6 46.79(6)
C1 Co4 B3 42.16(7)
C41 Co4 B3 93.38(7)
C45 Co4 B3 112.07(7)
C44 Co4 B3 151.96(8)
C42 Co4 B3 112.46(7)
C43 Co4 B3 151.40(7)
B10 Co4 B3 90.01(7)
B7 Co4 B3 48.87(7)
B2 Co4 B3 76.24(7)
C6 Co4 B3 97.70(6)
C1 B2 C6 120.09(14)
C1 B2 B9 114.89(14)
C6 B2 B9 57.25(10)
C1 B2 B5 57.57(10)
C6 B2 B5 97.31(11)
B9 B2 B5 58.79(10)
C1 B2 Co4 63.90(9)
C6 B2 Co4 66.78(8)
B9 B2 Co4 111.48(11)
B5 B2 Co4 95.88(9)
C1 B2 H2 122.3(10)
C6 B2 H2 113.5(10)
B9 B2 H2 110.8(10)
B5 B2 H2 134.4(9)
Co4 B2 H2 126.3(9)
C1 B3 B8 115.70(14)
C1 B3 B7 118.36(14)
B8 B3 B7 58.63(10)
C1 B3 B5 58.73(10)
B8 B3 B5 59.53(10)
B7 B3 B5 100.20(12)
C1 B3 Co4 62.32(9)
B8 B3 Co4 108.96(11)
B7 B3 Co4 64.00(8)
B5 B3 Co4 95.87(10)
C1 B3 H3 117.9(10)
B8 B3 H3 114.0(10)
B7 B3 H3 118.2(10)
B5 B3 H3 130.0(10)
Co4 B3 H3 128.4(10)
C1 B5 B11 133.68(14)
C1 B5 B8 101.02(12)
B11 B5 B8 56.56(10)
C1 B5 B9 99.75(12)
B11 B5 B9 56.30(10)
B8 B5 B9 103.46(13)
C1 B5 B3 47.94(9)
B11 B5 B3 105.95(13)
B8 B5 B3 55.00(9)
B9 B5 B3 119.80(12)
C1 B5 B2 46.41(9)
B11 B5 B2 104.29(13)
B8 B5 B2 117.64(12)
B9 B5 B2 54.43(9)
B3 B5 B2 84.77(10)
C1 B5 H5 111.7(10)
B11 B5 H5 114.6(10)
B8 B5 H5 120.7(10)
B9 B5 H5 117.2(11)
B3 B5 H5 121.8(11)
B2 B5 H5 120.9(10)
B13 B7 B8 59.42(10)
B13 B7 B10 60.22(10)
B8 B7 B10 106.39(13)
B13 B7 B3 113.26(13)
B8 B7 B3 59.92(10)
B10 B7 B3 116.49(13)
B13 B7 Co4 115.25(11)
B8 B7 Co4 112.32(11)
B10 B7 Co4 63.79(8)
B3 B7 Co4 67.13(8)
B13 B7 H7 118.3(9)
B8 B7 H7 119.7(9)
B10 B7 H7 123.7(10)
B3 B7 H7 113.9(10)
Co4 B7 H7 118.3(9)
B11 B8 B13 61.71(11)
B11 B8 B7 108.97(13)
B13 B8 B7 60.04(10)
B11 B8 B3 117.52(14)
B13 B8 B3 115.16(13)
B7 B8 B3 61.45(10)
B11 B8 B5 59.14(11)
B13 B8 B5 107.70(13)
B7 B8 B5 106.29(12)
B3 B8 B5 65.47(10)
B11 B8 H8 120.7(10)
B13 B8 H8 120.2(10)
B7 B8 H8 121.9(10)
B3 B8 H8 112.6(10)
B5 B8 H8 123.7(10)
C6 B9 B12 58.91(10)
C6 B9 B11 106.11(13)
B12 B9 B11 61.64(11)
C6 B9 B2 59.13(10)
B12 B9 B2 113.23(13)
B11 B9 B2 117.26(14)
C6 B9 B5 104.17(12)
B12 B9 B5 107.75(13)
B11 B9 B5 58.85(11)
B2 B9 B5 66.78(11)
C6 B9 H9 120.3(10)
B12 B9 H9 119.0(10)
B11 B9 H9 124.8(10)
B2 B9 H9 111.7(10)
B5 B9 H9 127.0(10)
C6 B10 B13 106.48(12)
C6 B10 B12 57.73(10)
B13 B10 B12 59.13(10)
C6 B10 B7 114.43(13)
B13 B10 B7 58.88(10)
B12 B10 B7 108.92(13)
C6 B10 Co4 68.63(8)
B13 B10 Co4 116.65(11)
B12 B10 Co4 118.10(11)
B7 B10 Co4 66.75(8)
C6 B10 H10 117.2(10)
B13 B10 H10 121.0(10)
B12 B10 H10 115.4(10)
B7 B10 H10 124.2(10)
Co4 B10 H10 115.1(9)
B8 B11 B9 116.65(14)
B8 B11 B12 109.36(13)
B9 B11 B12 58.90(11)
B8 B11 B13 59.21(11)
B9 B11 B13 108.56(13)
B12 B11 B13 59.08(11)
B8 B11 B5 64.30(11)
B9 B11 B5 64.86(11)
B12 B11 B5 110.33(13)
B13 B11 B5 109.77(13)
B8 B11 H11 119.0(10)
B9 B11 H11 116.0(10)
B12 B11 H11 123.0(10)
B13 B11 H11 125.5(10)
B5 B11 H11 116.5(10)
C6 B12 B9 59.38(10)
C6 B12 B13 108.14(13)
B9 B12 B13 110.38(14)
C6 B12 B11 104.80(13)
B9 B12 B11 59.46(11)
B13 B12 B11 60.70(11)
C6 B12 B10 58.61(10)
B9 B12 B10 106.91(13)
B13 B12 B10 60.28(10)
B11 B12 B10 105.45(13)
C6 B12 H12 118.0(10)
B9 B12 H12 120.3(10)
B13 B12 H12 123.4(10)
B11 B12 H12 128.5(10)
B10 B12 H12 120.4(10)
B8 B13 B7 60.53(10)
B8 B13 B12 110.21(14)
B7 B13 B12 111.82(13)
B8 B13 B10 107.77(13)
B7 B13 B10 60.90(10)
B12 B13 B10 60.59(10)
B8 B13 B11 59.07(11)
B7 B13 B11 107.29(13)
B12 B13 B11 60.22(11)
B10 B13 B11 105.33(13)
B8 B13 H13 120.7(10)
B7 B13 H13 120.2(10)
B12 B13 H13 119.5(10)
B10 B13 H13 123.3(10)
B11 B13 H13 123.4(10)
C11 C1 B2 118.15(15)
C11 C1 B3 116.90(15)
B2 C1 B3 124.84(14)
C11 C1 B5 121.22(13)
B2 C1 B5 76.02(11)
B3 C1 B5 73.33(11)
C11 C1 Co4 128.34(11)
B2 C1 Co4 73.85(9)
B3 C1 Co4 75.52(9)
B5 C1 Co4 110.42(10)
C1 C11 H11A 109.5
C1 C11 H11B 109.5
H11A C11 H11B 109.5
C1 C11 H11C 109.5
H11A C11 H11C 109.5
H11B C11 H11C 109.5
C61 C6 B12 114.30(13)
C61 C6 B9 117.33(14)
B12 C6 B9 61.71(11)
C61 C6 B10 118.88(13)
B12 C6 B10 63.66(10)
B9 C6 B10 112.78(12)
C61 C6 B2 111.57(13)
B12 C6 B2 119.81(13)
B9 C6 B2 63.62(10)
B10 C6 B2 120.83(13)
C61 C6 Co4 116.59(10)
B12 C6 Co4 119.71(11)
B9 C6 Co4 115.96(11)
B10 C6 Co4 64.73(8)
B2 C6 Co4 66.43(8)
C6 C61 H61A 109.5
C6 C61 H61B 109.5
H61A C61 H61B 109.5
C6 C61 H61C 109.5
H61A C61 H61C 109.5
H61B C61 H61C 109.5
C45 C41 C42 107.76(17)
C45 C41 Co4 69.89(9)
C42 C41 Co4 71.03(9)
C45 C41 H41 126.1
C42 C41 H41 126.1
Co4 C41 H41 126.1
C43 C42 C41 108.19(16)
C43 C42 Co4 70.68(10)
C41 C42 Co4 68.43(9)
C43 C42 H42 125.9
C41 C42 H42 125.9
Co4 C42 H42 125.9
C42 C43 C44 107.81(16)
C42 C43 Co4 69.85(10)
C44 C43 Co4 68.69(9)
C42 C43 H43 126.1
C44 C43 H43 126.1
Co4 C43 H43 126.1
C45 C44 C43 108.44(16)
C45 C44 Co4 69.52(9)
C43 C44 Co4 71.29(10)
C45 C44 H44 125.8
C43 C44 H44 125.8
Co4 C44 H44 125.8
C41 C45 C44 107.79(16)
C41 C45 Co4 69.63(9)
C44 C45 Co4 70.10(10)
C41 C45 H45 126.1
C44 C45 H45 126.1
Co4 C45 H45 126.1

loop_
_geom_bond_atom_site_label_1
_geom_bond_atom_site_label_2
_geom_bond_distance
Co4 C1 2.0347(16)
Co4 C41 2.0385(16)
Co4 C45 2.0419(16)
Co4 C44 2.0496(16)
Co4 C42 2.0730(16)
Co4 C43 2.0838(16)
Co4 B10 2.1191(18)
Co4 B7 2.1702(18)
Co4 B2 2.1764(19)
Co4 C6 2.1823(16)
Co4 B3 2.2246(19)
B2 C1 1.523(3)
B2 C6 1.731(2)
B2 B9 1.806(3)
B2 B5 2.041(3)
B2 H2 1.109(18)
B3 C1 1.542(3)
B3 B8 1.791(3)
B3 B7 1.819(3)
B3 B5 1.990(3)
B3 H3 1.08(2)
B5 C1 1.775(2)
B5 B11 1.795(3)
B5 B8 1.885(3)
B5 B9 1.899(3)
B5 H5 1.064(19)
B7 B13 1.759(3)
B7 B8 1.768(3)
B7 B10 1.795(3)
B7 H7 1.111(18)
B8 B11 1.745(3)
B8 B13 1.748(3)
B8 H8 1.094(19)
B9 C6 1.696(2)
B9 B12 1.735(3)
B9 B11 1.745(3)
B9 H9 1.091(19)
B10 C6 1.704(2)
B10 B13 1.783(3)
B10 B12 1.789(3)
B10 H10 1.084(18)
B11 B12 1.783(3)
B11 B13 1.792(3)
B11 H11 1.109(19)
B12 C6 1.688(2)
B12 B13 1.762(3)
B12 H12 1.06(2)
B13 H13 1.078(19)
C1 C11 1.522(2)
C11 H11A 0.9800
C11 H11B 0.9800
C11 H11C 0.9800
C6 C61 1.528(2)
C61 H61A 0.9800
C61 H61B 0.9800
C61 H61C 0.9800
C41 C45 1.411(3)
C41 C42 1.425(3)
C41 H41 1.0000
C42 C43 1.404(3)
C42 H42 1.0000
C43 C44 1.415(3)
C43 H43 1.0000
C44 C45 1.412(3)
C44 H44 1.0000
C45 H45 1.0000

loop_
_geom_torsion_atom_site_label_1
_geom_torsion_atom_site_label_2
_geom_torsion_atom_site_label_3
_geom_torsion_atom_site_label_4
_geom_torsion
C41 Co4 B2 C1 50.95(13)
C45 Co4 B2 C1 109.5(4)
C44 Co4 B2 C1 150.80(10)
C42 Co4 B2 C1 80.31(10)
C43 Co4 B2 C1 120.70(10)
B10 Co4 B2 C1 -120.54(10)
B7 Co4 B2 C1 -72.52(10)
C6 Co4 B2 C1 -144.85(13)
B3 Co4 B2 C1 -30.05(9)
C1 Co4 B2 C6 144.85(13)
C41 Co4 B2 C6 -164.19(9)
C45 Co4 B2 C6 -105.6(4)
C44 Co4 B2 C6 -64.35(12)
C42 Co4 B2 C6 -134.84(9)
C43 Co4 B2 C6 -94.45(9)
B10 Co4 B2 C6 24.32(9)
B7 Co4 B2 C6 72.33(9)
B3 Co4 B2 C6 114.80(9)
C1 Co4 B2 B9 108.11(15)
C41 Co4 B2 B9 159.06(11)
C45 Co4 B2 B9 -142.4(3)
C44 Co4 B2 B9 -101.09(13)
C42 Co4 B2 B9 -171.59(12)
C43 Co4 B2 B9 -131.19(12)
B10 Co4 B2 B9 -12.43(12)
B7 Co4 B2 B9 35.59(13)
C6 Co4 B2 B9 -36.74(11)
B3 Co4 B2 B9 78.05(12)
C1 Co4 B2 B5 49.40(10)
C41 Co4 B2 B5 100.35(11)
C45 Co4 B2 B5 158.9(3)
C44 Co4 B2 B5 -159.80(9)
C42 Co4 B2 B5 129.70(9)
C43 Co4 B2 B5 170.10(9)
B10 Co4 B2 B5 -71.14(9)
B7 Co4 B2 B5 -23.13(10)
C6 Co4 B2 B5 -95.45(11)
B3 Co4 B2 B5 19.34(9)
C41 Co4 B3 C1 -105.11(10)
C45 Co4 B3 C1 -142.14(9)
C44 Co4 B3 C1 -151.24(14)
C42 Co4 B3 C1 -68.18(11)
C43 Co4 B3 C1 -58.91(18)
B10 Co4 B3 C1 118.15(10)
B7 Co4 B3 C1 148.48(13)
B2 Co4 B3 C1 30.11(9)
C6 Co4 B3 C1 72.00(10)
C1 Co4 B3 B8 -109.73(15)
C41 Co4 B3 B8 145.16(12)
C45 Co4 B3 B8 108.13(12)
C44 Co4 B3 B8 99.03(17)
C42 Co4 B3 B8 -177.91(11)
C43 Co4 B3 B8 -168.64(13)
B10 Co4 B3 B8 8.42(12)
B7 Co4 B3 B8 38.75(11)
B2 Co4 B3 B8 -79.62(12)
C6 Co4 B3 B8 -37.73(12)
C1 Co4 B3 B7 -148.48(13)
C41 Co4 B3 B7 106.41(9)
C45 Co4 B3 B7 69.38(10)
C44 Co4 B3 B7 60.28(17)
C42 Co4 B3 B7 143.33(9)
C43 Co4 B3 B7 152.61(14)
B10 Co4 B3 B7 -30.33(9)
B2 Co4 B3 B7 -118.37(9)
C6 Co4 B3 B7 -76.48(9)
C1 Co4 B3 B5 -49.98(10)
C41 Co4 B3 B5 -155.09(10)
C45 Co4 B3 B5 167.88(9)
C44 Co4 B3 B5 158.78(13)
C42 Co4 B3 B5 -118.16(10)
C43 Co4 B3 B5 -108.88(15)
B10 Co4 B3 B5 68.17(10)
B7 Co4 B3 B5 98.50(12)
B2 Co4 B3 B5 -19.86(9)
C6 Co4 B3 B5 22.02(10)
B8 B3 B5 C1 161.07(15)
B7 B3 B5 C1 117.09(14)
Co4 B3 B5 C1 52.51(9)
C1 B3 B5 B11 -135.20(15)
B8 B3 B5 B11 25.87(12)
B7 B3 B5 B11 -18.11(15)
Co4 B3 B5 B11 -82.69(12)
C1 B3 B5 B8 -161.07(15)
B7 B3 B5 B8 -43.98(11)
Co4 B3 B5 B8 -108.57(11)
C1 B3 B5 B9 -75.29(15)
B8 B3 B5 B9 85.78(15)
B7 B3 B5 B9 41.80(17)
Co4 B3 B5 B9 -22.78(15)
C1 B3 B5 B2 -31.81(10)
B8 B3 B5 B2 129.26(12)
B7 B3 B5 B2 85.28(12)
Co4 B3 B5 B2 20.70(9)
C6 B2 B5 C1 -121.15(14)
B9 B2 B5 C1 -165.48(15)
Co4 B2 B5 C1 -53.88(9)
C1 B2 B5 B11 137.86(15)
C6 B2 B5 B11 16.70(14)
B9 B2 B5 B11 -27.62(12)
Co4 B2 B5 B11 83.98(12)
C1 B2 B5 B8 78.42(15)
C6 B2 B5 B8 -42.73(16)
B9 B2 B5 B8 -87.05(15)
Co4 B2 B5 B8 24.54(15)
C1 B2 B5 B9 165.48(15)
C6 B2 B5 B9 44.32(11)
Co4 B2 B5 B9 111.60(11)
C1 B2 B5 B3 32.71(10)
C6 B2 B5 B3 -88.45(12)
B9 B2 B5 B3 -132.77(13)
Co4 B2 B5 B3 -21.18(9)
C1 B3 B7 B13 77.08(18)
B8 B3 B7 B13 -27.28(13)
B5 B3 B7 B13 17.23(16)
Co4 B3 B7 B13 108.82(13)
C1 B3 B7 B8 104.36(16)
B5 B3 B7 B8 44.51(11)
Co4 B3 B7 B8 136.10(11)
C1 B3 B7 B10 10.0(2)
B8 B3 B7 B10 -94.34(14)
B5 B3 B7 B10 -49.83(15)
Co4 B3 B7 B10 41.77(11)
C1 B3 B7 Co4 -31.74(12)
B8 B3 B7 Co4 -136.10(11)
B5 B3 B7 Co4 -91.59(10)
C1 Co4 B7 B13 -85.38(12)
C41 Co4 B7 B13 172.42(11)
C45 Co4 B7 B13 134.20(12)
C44 Co4 B7 B13 100.57(12)
C42 Co4 B7 B13 -176.04(11)
C43 Co4 B7 B13 104.03(18)
B10 Co4 B7 B13 32.40(11)
B2 Co4 B7 B13 -45.41(13)
C6 Co4 B7 B13 -1.22(12)
B3 Co4 B7 B13 -105.95(14)
C1 Co4 B7 B8 -19.86(12)
C41 Co4 B7 B8 -122.05(12)
C45 Co4 B7 B8 -160.28(12)
C44 Co4 B7 B8 166.09(11)
C42 Co4 B7 B8 -110.52(14)
C43 Co4 B7 B8 169.55(14)
B10 Co4 B7 B8 97.92(14)
B2 Co4 B7 B8 20.11(13)
C6 Co4 B7 B8 64.30(12)
B3 Co4 B7 B8 -40.43(11)
C1 Co4 B7 B10 -117.78(9)
C41 Co4 B7 B10 140.02(9)
C45 Co4 B7 B10 101.80(9)
C44 Co4 B7 B10 68.17(10)
C42 Co4 B7 B10 151.56(12)
C43 Co4 B7 B10 71.63(18)
B2 Co4 B7 B10 -77.81(9)
C6 Co4 B7 B10 -33.62(8)
B3 Co4 B7 B10 -138.35(12)
C1 Co4 B7 B3 20.57(9)
C41 Co4 B7 B3 -81.62(10)
C45 Co4 B7 B3 -119.85(9)
C44 Co4 B7 B3 -153.48(9)
C42 Co4 B7 B3 -70.09(14)
C43 Co4 B7 B3 -150.02(15)
B10 Co4 B7 B3 138.35(12)
B2 Co4 B7 B3 60.54(9)
C6 Co4 B7 B3 104.73(9)
B13 B7 B8 B11 39.05(13)
B10 B7 B8 B11 -0.14(17)
B3 B7 B8 B11 -111.67(15)
Co4 B7 B8 B11 -67.99(15)
B10 B7 B8 B13 -39.19(12)
B3 B7 B8 B13 -150.72(14)
Co4 B7 B8 B13 -107.04(13)
B13 B7 B8 B3 150.72(14)
B10 B7 B8 B3 111.53(14)
Co4 B7 B8 B3 43.68(11)
B13 B7 B8 B5 101.36(14)
B10 B7 B8 B5 62.17(15)
B3 B7 B8 B5 -49.35(12)
Co4 B7 B8 B5 -5.68(16)
C1 B3 B8 B11 -11.2(2)
B7 B3 B8 B11 97.70(16)
B5 B3 B8 B11 -29.12(13)
Co4 B3 B8 B11 56.48(17)
C1 B3 B8 B13 -80.99(18)
B7 B3 B8 B13 27.92(14)
B5 B3 B8 B13 -98.90(15)
Co4 B3 B8 B13 -13.30(17)
C1 B3 B8 B7 -108.90(16)
B5 B3 B8 B7 -126.82(13)
Co4 B3 B8 B7 -41.22(10)
C1 B3 B8 B5 17.92(14)
B7 B3 B8 B5 126.82(13)
Co4 B3 B8 B5 85.60(11)
C1 B5 B8 B11 135.61(14)
B9 B5 B8 B11 32.67(11)
B3 B5 B8 B11 149.81(14)
B2 B5 B8 B11 89.31(15)
C1 B5 B8 B13 95.98(14)
B11 B5 B8 B13 -39.63(12)
B9 B5 B8 B13 -6.96(15)
B3 B5 B8 B13 110.18(14)
B2 B5 B8 B13 49.68(17)
C1 B5 B8 B7 32.90(15)
B11 B5 B8 B7 -102.71(14)
B9 B5 B8 B7 -70.04(15)
B3 B5 B8 B7 47.11(12)
B2 B5 B8 B7 -13.39(18)
C1 B5 B8 B3 -14.20(11)
B11 B5 B8 B3 -149.81(14)
B9 B5 B8 B3 -117.14(13)
B2 B5 B8 B3 -60.50(14)
C1 B2 B9 C6 111.02(16)
B5 B2 B9 C6 124.52(13)
Co4 B2 B9 C6 40.82(10)
C1 B2 B9 B12 86.70(18)
C6 B2 B9 B12 -24.32(13)
B5 B2 B9 B12 100.20(15)
Co4 B2 B9 B12 16.50(18)
C1 B2 B9 B11 17.8(2)
C6 B2 B9 B11 -93.19(16)
B5 B2 B9 B11 31.32(14)
Co4 B2 B9 B11 -52.38(18)
C1 B2 B9 B5 -13.49(14)
C6 B2 B9 B5 -124.52(13)
Co4 B2 B9 B5 -83.70(11)
C1 B5 B9 C6 -36.22(15)
B11 B5 B9 C6 100.48(14)
B8 B5 B9 C6 67.70(14)
B3 B5 B9 C6 10.56(18)
B2 B5 B9 C6 -46.84(11)
C1 B5 B9 B12 -97.63(14)
B11 B5 B9 B12 39.06(12)
B8 B5 B9 B12 6.28(15)
B3 B5 B9 B12 -50.86(18)
B2 B5 B9 B12 -108.25(14)
C1 B5 B9 B11 -136.69(14)
B8 B5 B9 B11 -32.78(11)
B3 B5 B9 B11 -89.92(15)
B2 B5 B9 B11 -147.32(14)
C1 B5 B9 B2 10.62(11)
B11 B5 B9 B2 147.32(14)
B8 B5 B9 B2 114.54(12)
B3 B5 B9 B2 57.39(14)
B13 B7 B10 C6 -95.16(14)
B8 B7 B10 C6 -56.34(16)
B3 B7 B10 C6 7.74(18)
Co4 B7 B10 C6 50.90(10)
B8 B7 B10 B13 38.82(12)
B3 B7 B10 B13 102.89(15)
Co4 B7 B10 B13 146.06(11)
B13 B7 B10 B12 -32.82(12)
B8 B7 B10 B12 6.00(17)
B3 B7 B10 B12 70.08(16)
Co4 B7 B10 B12 113.24(12)
B13 B7 B10 Co4 -146.06(11)
B8 B7 B10 Co4 -107.24(11)
B3 B7 B10 Co4 -43.17(11)
C1 Co4 B10 C6 -62.01(10)
C41 Co4 B10 C6 164.44(9)
C45 Co4 B10 C6 147.03(9)
C44 Co4 B10 C6 107.43(9)
C42 Co4 B10 C6 94.31(19)
C43 Co4 B10 C6 77.78(10)
B7 Co4 B10 C6 -130.65(12)
B2 Co4 B10 C6 -24.38(9)
B3 Co4 B10 C6 -100.61(9)
C1 Co4 B10 B13 36.30(14)
C41 Co4 B10 B13 -97.24(14)
C45 Co4 B10 B13 -114.66(12)
C44 Co4 B10 B13 -154.26(13)
C42 Co4 B10 B13 -167.37(15)
C43 Co4 B10 B13 176.10(11)
B7 Co4 B10 B13 -32.33(11)
B2 Co4 B10 B13 73.93(13)
C6 Co4 B10 B13 98.31(14)
B3 Co4 B10 B13 -2.30(13)
C1 Co4 B10 B12 -31.19(14)
C41 Co4 B10 B12 -164.74(11)
C45 Co4 B10 B12 177.85(12)
C44 Co4 B10 B12 138.25(13)
C42 Co4 B10 B12 125.13(18)
C43 Co4 B10 B12 108.60(13)
B7 Co4 B10 B12 -99.83(14)
B2 Co4 B10 B12 6.44(13)
C6 Co4 B10 B12 30.82(11)
B3 Co4 B10 B12 -69.79(13)
C1 Co4 B10 B7 68.64(10)
C41 Co4 B10 B7 -64.91(12)
C45 Co4 B10 B7 -82.33(9)
C44 Co4 B10 B7 -121.92(9)
C42 Co4 B10 B7 -135.04(17)
C43 Co4 B10 B7 -151.57(9)
B2 Co4 B10 B7 106.27(9)
C6 Co4 B10 B7 130.65(12)
B3 Co4 B10 B7 30.03(9)
B13 B8 B11 B9 96.64(16)
B7 B8 B11 B9 58.33(19)
B3 B8 B11 B9 -8.7(2)
B5 B8 B11 B9 -39.73(14)
B13 B8 B11 B12 32.50(13)
B7 B8 B11 B12 -5.81(18)
B3 B8 B11 B12 -72.81(18)
B5 B8 B11 B12 -103.86(14)
B7 B8 B11 B13 -38.31(12)
B3 B8 B11 B13 -105.31(15)
B5 B8 B11 B13 -136.36(13)
B13 B8 B11 B5 136.36(13)
B7 B8 B11 B5 98.06(14)
B3 B8 B11 B5 31.05(14)
C6 B9 B11 B8 -57.56(19)
B12 B9 B11 B8 -97.49(16)
B2 B9 B11 B8 5.6(2)
B5 B9 B11 B8 39.51(14)
C6 B9 B11 B12 39.93(12)
B2 B9 B11 B12 103.06(16)
B5 B9 B11 B12 137.00(13)
C6 B9 B11 B13 6.62(18)
B12 B9 B11 B13 -33.31(13)
B2 B9 B11 B13 69.75(19)
B5 B9 B11 B13 103.68(14)
C6 B9 B11 B5 -97.07(13)
B12 B9 B11 B5 -137.00(13)
B2 B9 B11 B5 -33.94(14)
C1 B5 B11 B8 -71.70(19)
B9 B5 B11 B8 -140.88(13)
B3 B5 B11 B8 -25.36(12)
B2 B5 B11 B8 -113.92(12)
C1 B5 B11 B9 69.18(19)
B8 B5 B11 B9 140.88(13)
B3 B5 B11 B9 115.51(13)
B2 B5 B11 B9 26.95(11)
C1 B5 B11 B12 30.7(2)
B8 B5 B11 B12 102.36(15)
B9 B5 B11 B12 -38.52(12)
B3 B5 B11 B12 76.99(16)
B2 B5 B11 B12 -11.57(17)
C1 B5 B11 B13 -32.7(2)
B8 B5 B11 B13 39.05(12)
B9 B5 B11 B13 -101.83(15)
B3 B5 B11 B13 13.68(17)
B2 B5 B11 B13 -74.88(15)
B11 B9 B12 C6 133.94(14)
B2 B9 B12 C6 24.38(13)
B5 B9 B12 C6 96.14(13)
C6 B9 B12 B13 -99.56(14)
B11 B9 B12 B13 34.38(12)
B2 B9 B12 B13 -75.18(17)
B5 B9 B12 B13 -3.42(17)
C6 B9 B12 B11 -133.94(14)
B2 B9 B12 B11 -109.56(16)
B5 B9 B12 B11 -37.80(12)
C6 B9 B12 B10 -35.65(12)
B11 B9 B12 B10 98.28(14)
B2 B9 B12 B10 -11.27(19)
B5 B9 B12 B10 60.49(16)
B8 B11 B12 C6 70.22(16)
B9 B11 B12 C6 -39.86(12)
B13 B11 B12 C6 102.77(13)
B5 B11 B12 C6 1.32(18)
B8 B11 B12 B9 110.08(15)
B13 B11 B12 B9 142.63(13)
B5 B11 B12 B9 41.18(13)
B8 B11 B12 B13 -32.55(13)
B9 B11 B12 B13 -142.63(13)
B5 B11 B12 B13 -101.45(14)
B8 B11 B12 B10 9.29(17)
B9 B11 B12 B10 -100.79(13)
B13 B11 B12 B10 41.84(12)
B5 B11 B12 B10 -59.61(17)
B13 B10 B12 C6 -140.21(14)
B7 B10 B12 C6 -107.49(14)
Co4 B10 B12 C6 -34.35(11)
C6 B10 B12 B9 35.99(12)
B13 B10 B12 B9 -104.22(15)
B7 B10 B12 B9 -71.50(16)
Co4 B10 B12 B9 1.64(18)
C6 B10 B12 B13 140.21(14)
B7 B10 B12 B13 32.72(12)
Co4 B10 B12 B13 105.86(13)
C6 B10 B12 B11 98.15(14)
B13 B10 B12 B11 -42.06(12)
B7 B10 B12 B11 -9.34(17)
Co4 B10 B12 B11 63.80(15)
B11 B8 B13 B7 -137.42(14)
B3 B8 B13 B7 -28.34(14)
B5 B8 B13 B7 -98.98(13)
B11 B8 B13 B12 -33.13(12)
B7 B8 B13 B12 104.29(14)
B3 B8 B13 B12 75.95(17)
B5 B8 B13 B12 5.32(16)
B11 B8 B13 B10 -97.56(14)
B7 B8 B13 B10 39.86(12)
B3 B8 B13 B10 11.52(19)
B5 B8 B13 B10 -59.12(16)
B7 B8 B13 B11 137.42(14)
B3 B8 B13 B11 109.08(16)
B5 B8 B13 B11 38.45(12)
B10 B7 B13 B8 135.69(14)
B3 B7 B13 B8 27.43(13)
Co4 B7 B13 B8 102.06(13)
B8 B7 B13 B12 -101.61(15)
B10 B7 B13 B12 34.08(13)
B3 B7 B13 B12 -74.18(17)
Co4 B7 B13 B12 0.45(18)
B8 B7 B13 B10 -135.69(14)
B3 B7 B13 B10 -108.27(15)
Co4 B7 B13 B10 -33.63(11)
B8 B7 B13 B11 -37.44(12)
B10 B7 B13 B11 98.26(14)
B3 B7 B13 B11 -10.01(18)
Co4 B7 B13 B11 64.63(15)
C6 B12 B13 B8 -64.45(16)
B9 B12 B13 B8 -1.20(17)
B11 B12 B13 B8 32.70(12)
B10 B12 B13 B8 -99.54(14)
C6 B12 B13 B7 0.89(18)
B9 B12 B13 B7 64.14(17)
B11 B12 B13 B7 98.03(15)
B10 B12 B13 B7 -34.20(13)
C6 B12 B13 B10 35.09(12)
B9 B12 B13 B10 98.34(14)
B11 B12 B13 B10 132.24(13)
C6 B12 B13 B11 -97.15(14)
B9 B12 B13 B11 -33.89(12)
B10 B12 B13 B11 -132.24(13)
C6 B10 B13 B8 69.28(16)
B12 B10 B13 B8 103.64(15)
B7 B10 B13 B8 -39.69(12)
Co4 B10 B13 B8 -4.66(17)
C6 B10 B13 B7 108.97(13)
B12 B10 B13 B7 143.33(14)
Co4 B10 B13 B7 35.03(11)
C6 B10 B13 B12 -34.36(12)
B7 B10 B13 B12 -143.33(14)
Co4 B10 B13 B12 -108.30(13)
C6 B10 B13 B11 7.43(16)
B12 B10 B13 B11 41.78(12)
B7 B10 B13 B11 -101.54(14)
Co4 B10 B13 B11 -66.51(15)
B9 B11 B13 B8 -110.53(15)
B12 B11 B13 B8 -143.78(13)
B5 B11 B13 B8 -41.36(13)
B8 B11 B13 B7 38.09(12)
B9 B11 B13 B7 -72.44(17)
B12 B11 B13 B7 -105.68(14)
B5 B11 B13 B7 -3.27(18)
B8 B11 B13 B12 143.78(13)
B9 B11 B13 B12 33.25(13)
B5 B11 B13 B12 102.42(14)
B8 B11 B13 B10 101.81(14)
B9 B11 B13 B10 -8.72(18)
B12 B11 B13 B10 -41.97(12)
B5 B11 B13 B10 60.45(17)
C6 B2 C1 C11 -162.98(14)
B9 B2 C1 C11 131.88(15)
B5 B2 C1 C11 118.20(16)
Co4 B2 C1 C11 -125.28(14)
C6 B2 C1 B3 21.1(2)
B9 B2 C1 B3 -44.1(2)
B5 B2 C1 B3 -57.76(15)
Co4 B2 C1 B3 58.76(14)
C6 B2 C1 B5 78.82(15)
B9 B2 C1 B5 13.68(14)
Co4 B2 C1 B5 116.52(9)
C6 B2 C1 Co4 -37.70(12)
B9 B2 C1 Co4 -102.84(13)
B5 B2 C1 Co4 -116.52(9)
B8 B3 C1 C11 -135.12(15)
B7 B3 C1 C11 158.25(14)
B5 B3 C1 C11 -117.05(15)
Co4 B3 C1 C11 125.98(14)
B8 B3 C1 B2 40.9(2)
B7 B3 C1 B2 -25.7(2)
B5 B3 C1 B2 58.95(15)
Co4 B3 C1 B2 -58.02(14)
B8 B3 C1 B5 -18.07(14)
B7 B3 C1 B5 -84.70(14)
Co4 B3 C1 B5 -116.97(9)
B8 B3 C1 Co4 98.90(13)
B7 B3 C1 Co4 32.27(12)
B5 B3 C1 Co4 116.97(9)
B11 B5 C1 C11 -178.72(18)
B8 B5 C1 C11 127.46(16)
B9 B5 C1 C11 -126.63(16)
B3 B5 C1 C11 111.76(18)
B2 B5 C1 C11 -114.68(18)
B11 B5 C1 B2 -64.0(2)
B8 B5 C1 B2 -117.85(13)
B9 B5 C1 B2 -11.94(12)
B3 B5 C1 B2 -133.56(14)
B11 B5 C1 B3 69.5(2)
B8 B5 C1 B3 15.70(12)
B9 B5 C1 B3 121.61(13)
B2 B5 C1 B3 133.56(14)
B11 B5 C1 Co4 2.5(2)
B8 B5 C1 Co4 -51.34(13)
B9 B5 C1 Co4 54.57(13)
B3 B5 C1 Co4 -67.04(11)
B2 B5 C1 Co4 66.51(10)
C41 Co4 C1 C11 -32.09(17)
C45 Co4 C1 C11 -50.1(2)
C44 Co4 C1 C11 28.7(3)
C42 Co4 C1 C11 7.73(17)
C43 Co4 C1 C11 39.00(18)
B10 Co4 C1 C11 178.58(15)
B7 Co4 C1 C11 -136.27(16)
B2 Co4 C1 C11 113.40(19)
C6 Co4 C1 C11 138.36(16)
B3 Co4 C1 C11 -113.05(19)
C41 Co4 C1 B2 -145.49(10)
C45 Co4 C1 B2 -163.49(10)
C44 Co4 C1 B2 -84.7(2)
C42 Co4 C1 B2 -105.67(10)
C43 Co4 C1 B2 -74.40(11)
B10 Co4 C1 B2 65.17(11)
B7 Co4 C1 B2 110.32(10)
C6 Co4 C1 B2 24.96(9)
B3 Co4 C1 B2 133.55(13)
C41 Co4 C1 B3 80.96(10)
C45 Co4 C1 B3 62.96(14)
C44 Co4 C1 B3 141.74(18)
C42 Co4 C1 B3 120.78(10)
C43 Co4 C1 B3 152.05(10)
B10 Co4 C1 B3 -68.38(11)
B7 Co4 C1 B3 -23.23(10)
B2 Co4 C1 B3 -133.55(13)
C6 Co4 C1 B3 -108.59(10)
C41 Co4 C1 B5 146.61(11)
C45 Co4 C1 B5 128.61(12)
C44 Co4 C1 B5 -152.62(17)
C42 Co4 C1 B5 -173.57(11)
C43 Co4 C1 B5 -142.30(11)
B10 Co4 C1 B5 -2.73(13)
B7 Co4 C1 B5 42.42(11)
B2 Co4 C1 B5 -67.90(12)
C6 Co4 C1 B5 -42.94(11)
B3 Co4 C1 B5 65.65(12)
B9 B12 C6 C61 109.21(15)
B13 B12 C6 C61 -147.38(14)
B11 B12 C6 C61 149.11(14)
B10 B12 C6 C61 -111.58(15)
B13 B12 C6 B9 103.41(15)
B11 B12 C6 B9 39.90(13)
B10 B12 C6 B9 139.21(14)
B9 B12 C6 B10 -139.21(14)
B13 B12 C6 B10 -35.79(13)
B11 B12 C6 B10 -99.30(14)
B9 B12 C6 B2 -27.15(14)
B13 B12 C6 B2 76.26(17)
B11 B12 C6 B2 12.76(19)
B10 B12 C6 B2 112.06(15)
B9 B12 C6 Co4 -105.39(13)
B13 B12 C6 Co4 -1.98(17)
B11 B12 C6 Co4 -65.49(15)
B10 B12 C6 Co4 33.82(11)
B12 B9 C6 C61 -104.36(15)
B11 B9 C6 C61 -145.63(14)
B2 B9 C6 C61 101.87(15)
B5 B9 C6 C61 153.22(13)
B11 B9 C6 B12 -41.27(13)
B2 B9 C6 B12 -153.77(14)
B5 B9 C6 B12 -102.42(14)
B12 B9 C6 B10 39.43(13)
B11 B9 C6 B10 -1.84(18)
B2 B9 C6 B10 -114.35(14)
B5 B9 C6 B10 -62.99(16)
B12 B9 C6 B2 153.77(14)
B11 B9 C6 B2 112.50(15)
B5 B9 C6 B2 51.35(12)
B12 B9 C6 Co4 111.34(12)
B11 B9 C6 Co4 70.07(15)
B2 B9 C6 Co4 -42.43(11)
B5 B9 C6 Co4 8.92(15)
B13 B10 C6 C61 139.51(14)
B12 B10 C6 C61 104.56(16)
B7 B10 C6 C61 -157.72(13)
Co4 B10 C6 C61 -107.75(13)
B13 B10 C6 B12 34.95(12)
B7 B10 C6 B12 97.72(14)
Co4 B10 C6 B12 147.69(11)
B13 B10 C6 B9 -3.66(17)
B12 B10 C6 B9 -38.61(13)
B7 B10 C6 B9 59.11(17)
Co4 B10 C6 B9 109.08(12)
B13 B10 C6 B2 -75.56(16)
B12 B10 C6 B2 -110.52(15)
B7 B10 C6 B2 -12.79(19)
Co4 B10 C6 B2 37.17(12)
B13 B10 C6 Co4 -112.74(12)
B12 B10 C6 Co4 -147.69(11)
B7 B10 C6 Co4 -49.96(10)
C1 B2 C6 C61 147.34(15)
B9 B2 C6 C61 -110.79(15)
B5 B2 C6 C61 -156.06(12)
Co4 B2 C6 C61 110.65(12)
C1 B2 C6 B12 -75.22(19)
B9 B2 C6 B12 26.65(14)
B5 B2 C6 B12 -18.62(16)
Co4 B2 C6 B12 -111.91(13)
C1 B2 C6 B9 -101.87(16)
B5 B2 C6 B9 -45.27(11)
Co4 B2 C6 B9 -138.56(11)
C1 B2 C6 B10 0.1(2)
B9 B2 C6 B10 101.96(15)
B5 B2 C6 B10 56.69(15)
Co4 B2 C6 B10 -36.59(12)
C1 B2 C6 Co4 36.69(12)
B9 B2 C6 Co4 138.56(11)
B5 B2 C6 Co4 93.29(9)
C1 Co4 C6 C61 -126.22(13)
C41 Co4 C6 C61 -0.8(4)
C45 Co4 C6 C61 61.43(15)
C44 Co4 C6 C61 33.13(13)
C42 Co4 C6 C61 -37.48(16)
C43 Co4 C6 C61 -7.79(13)
B10 Co4 C6 C61 111.16(15)
B7 Co4 C6 C61 146.53(13)
B2 Co4 C6 C61 -103.31(14)
B3 Co4 C6 C61 -166.16(12)
C1 Co4 C6 B12 89.14(12)
C41 Co4 C6 B12 -145.5(3)
C45 Co4 C6 B12 -83.20(14)
C44 Co4 C6 B12 -111.51(13)
C42 Co4 C6 B12 177.89(11)
C43 Co4 C6 B12 -152.43(12)
B10 Co4 C6 B12 -33.47(12)
B7 Co4 C6 B12 1.90(12)
B2 Co4 C6 B12 112.05(15)
B3 Co4 C6 B12 49.21(13)
C1 Co4 C6 B9 18.35(12)
C41 Co4 C6 B9 143.8(3)
C45 Co4 C6 B9 -154.00(11)
C44 Co4 C6 B9 177.70(11)
C42 Co4 C6 B9 107.10(13)
C43 Co4 C6 B9 136.78(12)
B10 Co4 C6 B9 -104.26(14)
B7 Co4 C6 B9 -68.90(12)
B2 Co4 C6 B9 41.26(12)
B3 Co4 C6 B9 -21.58(12)
C1 Co4 C6 B10 122.62(9)
C41 Co4 C6 B10 -112.0(3)
C45 Co4 C6 B10 -49.73(12)
C44 Co4 C6 B10 -78.04(10)
C42 Co4 C6 B10 -148.64(10)
C43 Co4 C6 B10 -118.96(9)
B7 Co4 C6 B10 35.37(9)
B2 Co4 C6 B10 145.53(12)
B3 Co4 C6 B10 82.68(9)
C1 Co4 C6 B2 -22.91(9)
C41 Co4 C6 B2 102.5(3)
C45 Co4 C6 B2 164.74(10)
C44 Co4 C6 B2 136.44(9)
C42 Co4 C6 B2 65.83(12)
C43 Co4 C6 B2 95.52(10)
B10 Co4 C6 B2 -145.53(12)
B7 Co4 C6 B2 -110.16(9)
B3 Co4 C6 B2 -62.85(9)
C1 Co4 C41 C45 -162.31(10)
C44 Co4 C41 C45 37.83(11)
C42 Co4 C41 C45 117.98(15)
C43 Co4 C41 C45 81.26(11)
B10 Co4 C41 C45 -27.09(15)
B7 Co4 C41 C45 -72.42(11)
B2 Co4 C41 C45 165.34(10)
C6 Co4 C41 C45 73.8(4)
B3 Co4 C41 C45 -120.70(11)
C1 Co4 C41 C42 79.71(11)
C45 Co4 C41 C42 -117.98(15)
C44 Co4 C41 C42 -80.15(12)
C43 Co4 C41 C42 -36.73(11)
B10 Co4 C41 C42 -145.08(12)
B7 Co4 C41 C42 169.60(11)
B2 Co4 C41 C42 47.36(15)
C6 Co4 C41 C42 -44.1(4)
B3 Co4 C41 C42 121.31(11)
C45 C41 C42 C43 -0.84(18)
Co4 C41 C42 C43 59.71(12)
C45 C41 C42 Co4 -60.55(11)
C1 Co4 C42 C43 134.42(11)
C41 Co4 C42 C43 -119.63(16)
C45 Co4 C42 C43 -81.33(12)
C44 Co4 C42 C43 -37.42(11)
B10 Co4 C42 C43 -23.2(2)
B7 Co4 C42 C43 -136.95(13)
B2 Co4 C42 C43 92.84(11)
C6 Co4 C42 C43 49.86(14)
B3 Co4 C42 C43 173.03(10)
C1 Co4 C42 C41 -105.95(11)
C45 Co4 C42 C41 38.30(11)
C44 Co4 C42 C41 82.21(12)
C43 Co4 C42 C41 119.63(16)
B10 Co4 C42 C41 96.5(2)
B7 Co4 C42 C41 -17.32(18)
B2 Co4 C42 C41 -147.53(11)
C6 Co4 C42 C41 169.49(10)
B3 Co4 C42 C41 -67.35(12)
C41 C42 C43 C44 0.05(18)
Co4 C42 C43 C44 58.37(11)
C41 C42 C43 Co4 -58.31(11)
C1 Co4 C43 C42 -54.64(13)
C41 Co4 C43 C42 37.69(11)
C45 Co4 C43 C42 81.66(12)
C44 Co4 C43 C42 119.52(15)
B10 Co4 C43 C42 169.80(10)
B7 Co4 C43 C42 114.61(17)
B2 Co4 C43 C42 -96.02(11)
C6 Co4 C43 C42 -143.80(11)
B3 Co4 C43 C42 -13.6(2)
C1 Co4 C43 C44 -174.16(10)
C41 Co4 C43 C44 -81.83(12)
C45 Co4 C43 C44 -37.86(11)
C42 Co4 C43 C44 -119.52(15)
B10 Co4 C43 C44 50.28(13)
B7 Co4 C43 C44 -4.9(2)
B2 Co4 C43 C44 144.45(11)
C6 Co4 C43 C44 96.68(11)
B3 Co4 C43 C44 -133.08(15)
C42 C43 C44 C45 0.75(18)
Co4 C43 C44 C45 59.85(11)
C42 C43 C44 Co4 -59.09(12)
C1 Co4 C44 C45 -104.8(2)
C41 Co4 C44 C45 -37.92(10)
C42 Co4 C44 C45 -81.97(11)
C43 Co4 C44 C45 -118.88(15)
B10 Co4 C44 C45 103.62(11)
B7 Co4 C44 C45 58.75(12)
B2 Co4 C44 C45 -168.69(10)
C6 Co4 C44 C45 148.96(10)
B3 Co4 C44 C45 13.1(2)
C1 Co4 C44 C43 14.1(2)
C41 Co4 C44 C43 80.96(12)
C45 Co4 C44 C43 118.88(15)
C42 Co4 C44 C43 36.91(11)
B10 Co4 C44 C43 -137.50(11)
B7 Co4 C44 C43 177.63(10)
B2 Co4 C44 C43 -49.81(14)
C6 Co4 C44 C43 -92.16(11)
B3 Co4 C44 C43 131.96(15)
C42 C41 C45 C44 1.29(17)
Co4 C41 C45 C44 -59.98(11)
C42 C41 C45 Co4 61.27(11)
C43 C44 C45 C41 -1.27(18)
Co4 C44 C45 C41 59.68(11)
C43 C44 C45 Co4 -60.95(11)
C1 Co4 C45 C41 27.68(16)
C44 Co4 C45 C41 -118.74(15)
C42 Co4 C45 C41 -38.36(11)
C43 Co4 C45 C41 -81.20(11)
B10 Co4 C45 C41 161.54(11)
B7 Co4 C45 C41 112.67(11)
B2 Co4 C45 C41 -69.3(4)
C6 Co4 C45 C41 -164.29(10)
B3 Co4 C45 C41 67.85(12)
C1 Co4 C45 C44 146.42(11)
C41 Co4 C45 C44 118.74(15)
C42 Co4 C45 C44 80.39(11)
C43 Co4 C45 C44 37.55(11)
B10 Co4 C45 C44 -79.72(11)
B7 Co4 C45 C44 -128.59(11)
B2 Co4 C45 C44 49.4(4)
C6 Co4 C45 C44 -45.55(14)
B3 Co4 C45 C44 -173.41(10)
